data_7029866
loop_
_publ_author_name
'Gong, Yun'
'Zhang, Miao Miao'
'Qin, Jian Bo'
'Li, Jian'
'Meng, Jiang Ping'
'Lin, Jian Hua'

_publ_section_title
;
 Metal(ii) complexes synthesized based on quinoline-2,3-dicarboxylate as
 electrocatalysts for the degradation of methyl orange.
;
_journal_issue 22
_journal_name_full 'Dalton transactions (Cambridge, England : 2003)'
_journal_page_first 8454
_journal_page_last 8460
_journal_paper_doi 10.1039/c3dt53505c
_journal_volume 43
_journal_year 2014
_chemical_formula_sum 'C23 H17 Mn N3 O6'
_chemical_formula_weight 486.34
_chemical_name_systematic
; 
 ? 
;
_space_group_IT_number 2
_symmetry_cell_setting triclinic
_symmetry_space_group_name_Hall '-P 1'
_symmetry_space_group_name_H-M 'P -1'
_atom_sites_solution_hydrogens geom
_atom_sites_solution_primary direct
_atom_sites_solution_secondary difmap
_audit_creation_method SHELXL-97
_cell_angle_alpha 84.281(4)
_cell_angle_beta 89.806(4)
_cell_angle_gamma 70.891(4)
_cell_formula_units_Z 2
_cell_length_a 7.6099(3)
_cell_length_b 10.4281(5)
_cell_length_c 13.6427(7)
_cell_measurement_reflns_used 4291
_cell_measurement_temperature 293(2)
_cell_measurement_theta_max 26.7909
_cell_measurement_theta_min 2.4286
_cell_volume 1017.40(9)
_computing_cell_refinement 'CrysAlisPro, Oxford Diffraction Ltd.'
_computing_data_collection 'CrysAlisPro, Oxford Diffraction Ltd.'
_computing_data_reduction 'CrysAlisPro, Oxford Diffraction Ltd.'
_computing_molecular_graphics 'SHELXTL (Sheldrick, 1997)'
_computing_publication_material 'SHELXTL (Sheldrick, 1997)'
_computing_structure_refinement 'SHELXL97 (Sheldrick, 2008)'
_computing_structure_solution 'SHELXS97 (Sheldrick, 2008)'
_diffrn_ambient_temperature 293(2)
_diffrn_measured_fraction_theta_full 0.958
_diffrn_measured_fraction_theta_max 0.958
_diffrn_measurement_device_type 'Oxford XCalibur Eos'
_diffrn_measurement_method '\w scans'
_diffrn_radiation_monochromator graphite
_diffrn_radiation_source 'fine-focus sealed tube'
_diffrn_radiation_type MoK\a
_diffrn_radiation_wavelength 0.71073
_diffrn_reflns_av_R_equivalents 0.0272
_diffrn_reflns_av_unetI/netI 0.0486
_diffrn_reflns_limit_h_max 9
_diffrn_reflns_limit_h_min -8
_diffrn_reflns_limit_k_max 12
_diffrn_reflns_limit_k_min -12
_diffrn_reflns_limit_l_max 16
_diffrn_reflns_limit_l_min -15
_diffrn_reflns_number 8095
_diffrn_reflns_theta_full 25.02
_diffrn_reflns_theta_max 25.02
_diffrn_reflns_theta_min 2.43
_exptl_absorpt_coefficient_mu 0.698
_exptl_absorpt_correction_T_max 1.00000
_exptl_absorpt_correction_T_min 0.91967
_exptl_absorpt_correction_type multi-scan
_exptl_absorpt_process_details 'SADABS (Sheldrick, 1996)'
_exptl_crystal_colour yellow
_exptl_crystal_density_diffrn 1.588
_exptl_crystal_density_method 'not measured'
_exptl_crystal_description block
_exptl_crystal_F_000 498
_exptl_crystal_size_max 0.30
_exptl_crystal_size_mid 0.28
_exptl_crystal_size_min 0.22
_refine_diff_density_max 1.773
_refine_diff_density_min -1.736
_refine_diff_density_rms 0.126
_refine_ls_extinction_method none
_refine_ls_goodness_of_fit_ref 1.025
_refine_ls_hydrogen_treatment mixed
_refine_ls_matrix_type full
_refine_ls_number_parameters 305
_refine_ls_number_reflns 3449
_refine_ls_number_restraints 6
_refine_ls_restrained_S_all 1.032
_refine_ls_R_factor_all 0.0746
_refine_ls_R_factor_gt 0.0554
_refine_ls_shift/su_max 0.001
_refine_ls_shift/su_mean 0.000
_refine_ls_structure_factor_coef Fsqd
_refine_ls_weighting_details 'calc w=1/[\s^2^(Fo^2^)+(0.1254P)^2^+0.0000P] where P=(Fo^2^+2Fc^2^)/3'
_refine_ls_weighting_scheme calc
_refine_ls_wR_factor_gt 0.1614
_refine_ls_wR_factor_ref 0.1756
_reflns_number_gt 2604
_reflns_number_total 3449
_reflns_threshold_expression >2sigma(I)
_cod_data_source_file c3dt53505c2.cif
_cod_data_source_block 20101121
_cod_depositor_comments
;
The following automatic conversions were performed:

'_symmetry_cell_setting' value 'Triclinic' changed to 'triclinic'
according to
/usr/data/users/saulius/crontab/automatic-downloads/rss-feeds/RSC/lib/dictionaries/cif_core.dic
dictionary named 'cif_core.dic' version 2.4.2 from 2011-04-26.

Automatic conversion script
Id: cif_fix_values 2281 2013-09-26 08:29:07Z andrius 

 Adding full bibliography for 7029866--7029867.cif.
;
_cod_original_cell_volume 1017.40(8)
_cod_original_sg_symbol_H-M P-1
_cod_database_code 7029866

loop_
_symmetry_equiv_pos_as_xyz
'x, y, z'
'-x, -y, -z'

loop_
_atom_site_label
_atom_site_type_symbol
_atom_site_fract_x
_atom_site_fract_y
_atom_site_fract_z
_atom_site_U_iso_or_equiv
_atom_site_adp_type
_atom_site_occupancy
_atom_site_symmetry_multiplicity
_atom_site_calc_flag
_atom_site_refinement_flags
Mn1 Mn 0.59474(8) 0.75521(6) 0.76149(4) 0.0274(3) Uani 1 1 d .
N2 N 0.6675(5) 0.8917(4) 0.8613(3) 0.0350(9) Uani 1 1 d .
O3 O 0.3021(4) 0.8374(3) 0.7868(2) 0.0452(8) Uani 1 1 d .
O1 O -0.1273(4) 0.6687(3) 0.7166(2) 0.0370(7) Uani 1 1 d .
O5 O 0.5489(5) 0.9106(5) 0.6371(3) 0.0839(11) Uani 1 1 d D
N3 N 0.4555(4) 0.6137(3) 0.6951(2) 0.0283(8) Uani 1 1 d .
N1 N 0.6840(5) 0.6303(4) 0.9118(3) 0.0326(8) Uani 1 1 d .
C13 C 0.5335(5) 0.4895(4) 0.6601(3) 0.0295(9) Uani 1 1 d .
O2 O -0.1394(4) 0.7326(4) 0.5562(2) 0.0578(10) Uani 1 1 d .
O4 O 0.0449(4) 0.8898(4) 0.6908(3) 0.0642(11) Uani 1 1 d .
C6 C 0.7200(5) 0.8378(4) 0.9549(3) 0.0307(10) Uani 1 1 d .
C5 C 0.7306(5) 0.6988(4) 0.9817(3) 0.0307(10) Uani 1 1 d .
C14 C 0.7261(5) 0.4199(5) 0.6746(3) 0.0370(10) Uani 1 1 d .
H14 H 0.8000 0.4597 0.7063 0.044 Uiso 1 1 calc R
C11 C 0.7083(7) 1.0981(5) 0.9009(4) 0.0534(13) Uani 1 1 d .
H11 H 0.7051 1.1864 0.8797 0.064 Uiso 1 1 calc R
C18 C 0.4241(6) 0.4283(5) 0.6108(3) 0.0344(10) Uani 1 1 d .
C7 C 0.7658(6) 0.9113(5) 1.0260(3) 0.0413(11) Uani 1 1 d .
C23 C -0.0541(5) 0.6820(5) 0.6348(3) 0.0349(10) Uani 1 1 d .
C21 C 0.2733(5) 0.6755(4) 0.6846(3) 0.0288(9) Uani 1 1 d .
C20 C 0.1554(5) 0.6180(5) 0.6361(3) 0.0303(10) Uani 1 1 d .
C1 C 0.6999(6) 0.5004(5) 0.9367(4) 0.0415(11) Uani 1 1 d .
H1 H 0.6651 0.4537 0.8899 0.050 Uiso 1 1 calc R
C19 C 0.2316(6) 0.4977(5) 0.5991(3) 0.0355(10) Uani 1 1 d .
H19 H 0.1568 0.4604 0.5658 0.043 Uiso 1 1 calc R
C9 C 0.8350(7) 0.7171(6) 1.1480(4) 0.0538(14) Uani 1 1 d .
H9 H 0.8733 0.6775 1.2118 0.065 Uiso 1 1 calc R
C12 C 0.6653(7) 1.0189(5) 0.8356(4) 0.0469(12) Uani 1 1 d .
H12 H 0.6333 1.0561 0.7707 0.056 Uiso 1 1 calc R
C17 C 0.5111(7) 0.2987(5) 0.5766(4) 0.0471(12) Uani 1 1 d .
H17 H 0.4407 0.2580 0.5431 0.057 Uiso 1 1 calc R
C22 C 0.1980(6) 0.8124(5) 0.7240(4) 0.0388(11) Uani 1 1 d .
C15 C 0.8033(6) 0.2962(5) 0.6429(4) 0.0476(12) Uani 1 1 d .
H15 H 0.9299 0.2508 0.6543 0.057 Uiso 1 1 calc R
C4 C 0.7928(5) 0.6358(5) 1.0771(3) 0.0369(11) Uani 1 1 d .
C8 C 0.8202(7) 0.8474(6) 1.1237(4) 0.0496(13) Uani 1 1 d .
H8 H 0.8459 0.8975 1.1712 0.059 Uiso 1 1 calc R
C3 C 0.8117(6) 0.4990(5) 1.0980(4) 0.0474(13) Uani 1 1 d .
H3 H 0.8562 0.4539 1.1597 0.057 Uiso 1 1 calc R
C10 C 0.7553(7) 1.0466(5) 0.9961(4) 0.0511(13) Uani 1 1 d .
H10 H 0.7803 1.1003 1.0410 0.061 Uiso 1 1 calc R
C2 C 0.7648(7) 0.4307(5) 1.0275(4) 0.0482(12) Uani 1 1 d .
H2 H 0.7765 0.3390 1.0406 0.058 Uiso 1 1 calc R
C16 C 0.6966(7) 0.2340(6) 0.5927(4) 0.0528(13) Uani 1 1 d .
H16 H 0.7530 0.1489 0.5706 0.063 Uiso 1 1 calc R
O6 O 0.8024(5) 0.9581(5) 0.4351(3) 0.0839(11) Uani 1 1 d D
H6A H 0.786(5) 0.899(4) 0.381(3) 0.040(6) Uiso 1 1 d D
H6B H 0.667(3) 1.017(3) 0.435(3) 0.040(6) Uiso 1 1 d D
H5B H 0.466(4) 0.988(3) 0.622(3) 0.040(6) Uiso 1 1 d D
H5A H 0.656(3) 0.889(4) 0.603(3) 0.040(6) Uiso 1 1 d D

loop_
_atom_site_aniso_label
_atom_site_aniso_U_11
_atom_site_aniso_U_22
_atom_site_aniso_U_33
_atom_site_aniso_U_23
_atom_site_aniso_U_13
_atom_site_aniso_U_12
Mn1 0.0265(4) 0.0302(4) 0.0260(4) -0.0034(3) -0.0040(2) -0.0100(3)
N2 0.039(2) 0.033(2) 0.034(2) -0.0007(16) -0.0017(15) -0.0126(17)
O3 0.0393(17) 0.0409(19) 0.055(2) -0.0212(16) 0.0000(15) -0.0084(15)
O1 0.0289(15) 0.0470(19) 0.0347(17) 0.0015(14) 0.0015(12) -0.0134(14)
O5 0.0471(16) 0.081(2) 0.094(3) 0.0264(19) 0.0056(16) 0.0083(16)
N3 0.0260(17) 0.031(2) 0.0284(18) -0.0029(15) -0.0024(13) -0.0104(15)
N1 0.0318(18) 0.034(2) 0.035(2) -0.0045(16) -0.0004(14) -0.0137(16)
C13 0.030(2) 0.033(2) 0.027(2) -0.0043(18) 0.0005(16) -0.0127(19)
O2 0.0350(17) 0.095(3) 0.0356(19) 0.0064(19) -0.0107(14) -0.0149(19)
O4 0.0386(19) 0.040(2) 0.108(3) -0.009(2) -0.0188(19) -0.0037(16)
C6 0.027(2) 0.037(3) 0.028(2) -0.0071(19) 0.0007(16) -0.0111(19)
C5 0.0229(19) 0.039(3) 0.030(2) -0.0038(19) 0.0018(16) -0.0092(19)
C14 0.030(2) 0.040(3) 0.042(3) -0.008(2) -0.0015(18) -0.012(2)
C11 0.073(4) 0.035(3) 0.061(4) -0.011(3) 0.005(3) -0.028(3)
C18 0.035(2) 0.039(3) 0.033(2) -0.005(2) -0.0003(18) -0.016(2)
C7 0.037(2) 0.044(3) 0.046(3) -0.017(2) 0.000(2) -0.015(2)
C23 0.029(2) 0.043(3) 0.034(3) -0.001(2) -0.0079(18) -0.013(2)
C21 0.025(2) 0.038(2) 0.024(2) 0.0016(18) 0.0021(15) -0.0121(18)
C20 0.025(2) 0.042(3) 0.025(2) 0.0043(19) -0.0043(16) -0.0148(19)
C1 0.045(3) 0.034(3) 0.046(3) -0.002(2) 0.001(2) -0.014(2)
C19 0.037(2) 0.043(3) 0.032(2) -0.004(2) -0.0041(18) -0.020(2)
C9 0.055(3) 0.077(4) 0.029(3) -0.004(3) -0.010(2) -0.021(3)
C12 0.060(3) 0.036(3) 0.048(3) -0.002(2) 0.001(2) -0.020(2)
C17 0.052(3) 0.051(3) 0.046(3) -0.022(2) 0.002(2) -0.022(3)
C22 0.027(2) 0.035(3) 0.054(3) -0.003(2) 0.002(2) -0.010(2)
C15 0.035(2) 0.048(3) 0.055(3) -0.017(3) 0.000(2) -0.005(2)
C4 0.031(2) 0.047(3) 0.029(2) 0.002(2) -0.0022(17) -0.008(2)
C8 0.057(3) 0.060(3) 0.036(3) -0.019(3) -0.007(2) -0.022(3)
C3 0.043(3) 0.057(3) 0.038(3) 0.012(2) -0.001(2) -0.015(2)
C10 0.059(3) 0.049(3) 0.053(3) -0.019(3) -0.003(2) -0.025(3)
C2 0.057(3) 0.033(3) 0.054(3) 0.009(2) 0.001(2) -0.017(2)
C16 0.049(3) 0.047(3) 0.061(3) -0.025(3) 0.006(2) -0.009(3)
O6 0.0471(16) 0.081(2) 0.094(3) 0.0264(19) 0.0056(16) 0.0083(16)

loop_
_atom_type_symbol
_atom_type_description
_atom_type_scat_dispersion_real
_atom_type_scat_dispersion_imag
_atom_type_scat_source
C C 0.0033 0.0016 'International Tables Vol C Tables 4.2.6.8 and 6.1.1.4'
H H 0.0000 0.0000 'International Tables Vol C Tables 4.2.6.8 and 6.1.1.4'
N N 0.0061 0.0033 'International Tables Vol C Tables 4.2.6.8 and 6.1.1.4'
O O 0.0106 0.0060 'International Tables Vol C Tables 4.2.6.8 and 6.1.1.4'
Mn Mn 0.3368 0.7283 'International Tables Vol C Tables 4.2.6.8 and 6.1.1.4'

loop_
_geom_angle_atom_site_label_1
_geom_angle_atom_site_label_2
_geom_angle_atom_site_label_3
_geom_angle
_geom_angle_site_symmetry_1
_geom_angle_site_symmetry_3
O1 Mn1 O3 171.90(11) 1_655 .
O1 Mn1 O5 88.69(13) 1_655 .
O3 Mn1 O5 87.24(14) . .
O1 Mn1 N2 93.88(12) 1_655 .
O3 Mn1 N2 93.19(12) . .
O5 Mn1 N2 91.08(17) . .
O1 Mn1 N1 88.09(11) 1_655 .
O3 Mn1 N1 97.76(12) . .
O5 Mn1 N1 163.48(17) . .
N2 Mn1 N1 72.98(13) . .
O1 Mn1 N3 100.46(12) 1_655 .
O3 Mn1 N3 73.28(12) . .
O5 Mn1 N3 98.73(17) . .
N2 Mn1 N3 162.74(12) . .
N1 Mn1 N3 97.79(12) . .
C12 N2 C6 117.7(4) . .
C12 N2 Mn1 125.9(3) . .
C6 N2 Mn1 116.3(3) . .
C22 O3 Mn1 114.6(3) . .
C23 O1 Mn1 130.8(3) . 1_455
Mn1 O5 H5B 134(3) . .
Mn1 O5 H5A 107(2) . .
H5B O5 H5A 118(3) . .
C21 N3 C13 119.2(3) . .
C21 N3 Mn1 110.2(3) . .
C13 N3 Mn1 130.3(2) . .
C1 N1 C5 117.4(4) . .
C1 N1 Mn1 127.9(3) . .
C5 N1 Mn1 114.7(3) . .
N3 C13 C14 119.8(4) . .
N3 C13 C18 121.2(3) . .
C14 C13 C18 119.0(4) . .
N2 C6 C7 122.8(4) . .
N2 C6 C5 117.9(4) . .
C7 C6 C5 119.2(4) . .
N1 C5 C4 121.8(4) . .
N1 C5 C6 118.1(4) . .
C4 C5 C6 120.1(4) . .
C15 C14 C13 120.3(4) . .
C15 C14 H14 119.9 . .
C13 C14 H14 119.9 . .
C10 C11 C12 119.8(5) . .
C10 C11 H11 120.1 . .
C12 C11 H11 120.1 . .
C19 C18 C13 118.2(4) . .
C19 C18 C17 122.7(4) . .
C13 C18 C17 119.1(4) . .
C10 C7 C6 117.2(4) . .
C10 C7 C8 123.1(4) . .
C6 C7 C8 119.7(4) . .
O2 C23 O1 125.5(4) . .
O2 C23 C20 119.7(4) . .
O1 C23 C20 114.6(3) . .
N3 C21 C20 122.1(4) . .
N3 C21 C22 116.1(4) . .
C20 C21 C22 121.7(3) . .
C19 C20 C21 119.1(4) . .
C19 C20 C23 119.4(4) . .
C21 C20 C23 121.3(4) . .
N1 C1 C2 124.2(5) . .
N1 C1 H1 117.9 . .
C2 C1 H1 117.9 . .
C20 C19 C18 120.2(4) . .
C20 C19 H19 119.9 . .
C18 C19 H19 119.9 . .
C8 C9 C4 121.5(5) . .
C8 C9 H9 119.3 . .
C4 C9 H9 119.3 . .
N2 C12 C11 123.0(5) . .
N2 C12 H12 118.5 . .
C11 C12 H12 118.5 . .
C16 C17 C18 120.3(4) . .
C16 C17 H17 119.9 . .
C18 C17 H17 119.9 . .
O4 C22 O3 126.7(4) . .
O4 C22 C21 117.4(4) . .
O3 C22 C21 115.9(4) . .
C14 C15 C16 121.5(4) . .
C14 C15 H15 119.3 . .
C16 C15 H15 119.3 . .
C3 C4 C5 118.1(4) . .
C3 C4 C9 123.6(4) . .
C5 C4 C9 118.3(4) . .
C9 C8 C7 121.1(5) . .
C9 C8 H8 119.4 . .
C7 C8 H8 119.4 . .
C2 C3 C4 119.8(4) . .
C2 C3 H3 120.1 . .
C4 C3 H3 120.1 . .
C11 C10 C7 119.3(5) . .
C11 C10 H10 120.4 . .
C7 C10 H10 120.4 . .
C3 C2 C1 118.6(5) . .
C3 C2 H2 120.7 . .
C1 C2 H2 120.7 . .
C17 C16 C15 119.8(5) . .
C17 C16 H16 120.1 . .
C15 C16 H16 120.1 . .
H6A O6 H6B 96(2) . .

loop_
_geom_bond_atom_site_label_1
_geom_bond_atom_site_label_2
_geom_bond_distance
_geom_bond_site_symmetry_2
Mn1 O1 2.125(3) 1_655
Mn1 O3 2.149(3) .
Mn1 O5 2.171(4) .
Mn1 N2 2.257(4) .
Mn1 N1 2.293(3) .
Mn1 N3 2.327(3) .
N2 C12 1.332(6) .
N2 C6 1.349(5) .
O3 C22 1.270(5) .
O1 C23 1.261(5) .
O1 Mn1 2.125(3) 1_455
O5 H5B 0.851(18) .
O5 H5A 0.911(18) .
N3 C21 1.325(5) .
N3 C13 1.370(5) .
N1 C1 1.329(6) .
N1 C5 1.360(5) .
C13 C14 1.411(5) .
C13 C18 1.411(6) .
O2 C23 1.232(5) .
O4 C22 1.237(5) .
C6 C7 1.406(6) .
C6 C5 1.435(6) .
C5 C4 1.408(6) .
C14 C15 1.345(6) .
C14 H14 0.9300 .
C11 C10 1.357(7) .
C11 C12 1.381(7) .
C11 H11 0.9300 .
C18 C19 1.407(5) .
C18 C17 1.421(6) .
C7 C10 1.406(7) .
C7 C8 1.427(7) .
C23 C20 1.513(5) .
C21 C20 1.426(6) .
C21 C22 1.507(6) .
C20 C19 1.347(6) .
C1 C2 1.378(6) .
C1 H1 0.9300 .
C19 H19 0.9300 .
C9 C8 1.335(7) .
C9 C4 1.449(7) .
C9 H9 0.9300 .
C12 H12 0.9300 .
C17 C16 1.358(6) .
C17 H17 0.9300 .
C15 C16 1.410(7) .
C15 H15 0.9300 .
C4 C3 1.386(7) .
C8 H8 0.9300 .
C3 C2 1.365(7) .
C3 H3 0.9300 .
C10 H10 0.9300 .
C2 H2 0.9300 .
C16 H16 0.9300 .
O6 H6A 1.039(18) .
O6 H6B 1.009(18) .
